data_4070660
loop_
_publ_author_name
'Ellul, Charles E.'
'Saker, Olly'
'Mahon, Mary F.'
'Apperley, David C.'
'Whittlesey, Michael K.'

_publ_section_title
;
 Cleavage of Ru3(CO)12by N-Heterocyclic Carbenes: Isolation ofcis-
 andtrans-Ru(NHC)2(CO)3and Reaction with O2To Form Ru(NHC)2(CO)2(CO3)
;
_journal_issue 1
_journal_name_full Organometallics
_journal_page_first 100
_journal_paper_doi 10.1021/om700915t
_journal_volume 27
_journal_year 2008
_chemical_formula_sum 'C21 H32 N4 O3 Ru'
_chemical_formula_weight 489.58
_chemical_name_systematic
;
 ?
;
_space_group_IT_number 61
_symmetry_cell_setting orthorhombic
_symmetry_space_group_name_Hall '-P 2ac 2ab'
_symmetry_space_group_name_H-M 'P b c a'
_atom_sites_solution_hydrogens geom
_atom_sites_solution_primary direct
_atom_sites_solution_secondary difmap
_audit_creation_method SHELXL-97
_cell_angle_alpha 90.00
_cell_angle_beta 90.00
_cell_angle_gamma 90.00
_cell_formula_units_Z 8
_cell_length_a 9.2580(1)
_cell_length_b 16.6670(2)
_cell_length_c 29.1940(3)
_cell_measurement_reflns_used 54577
_cell_measurement_temperature 150(2)
_cell_measurement_theta_max 30.034
_cell_measurement_theta_min 2.910
_cell_volume 4504.72(9)
_computing_cell_refinement 'HKL Scalepack (Otwinowski & Minor 1997)'
_computing_data_reduction 'Denzo & Scalepack (Otwinowski & Minor, 1997)'
_computing_molecular_graphics 'ORTEX (P.McArdle, 1995)'
_computing_publication_material 'SHELXL-97/2 (Sheldrick,1997)'
_computing_structure_refinement 'SHELXL-97 (Sheldrick, 1997)'
_computing_structure_solution 'SHELXS-97 (Sheldrick, 1990)'
_diffrn_ambient_temperature 150(2)
_diffrn_measured_fraction_theta_full 0.997
_diffrn_measured_fraction_theta_max 0.997
_diffrn_measurement_device_type KappaCCD
_diffrn_measurement_method KappaCCD
_diffrn_radiation_monochromator graphite
_diffrn_radiation_source 'fine-focus sealed tube'
_diffrn_radiation_type MoK\a
_diffrn_radiation_wavelength 0.71073
_diffrn_reflns_av_R_equivalents 0.0778
_diffrn_reflns_av_sigmaI/netI 0.0471
_diffrn_reflns_limit_h_max 13
_diffrn_reflns_limit_h_min -13
_diffrn_reflns_limit_k_max 23
_diffrn_reflns_limit_k_min -23
_diffrn_reflns_limit_l_max 41
_diffrn_reflns_limit_l_min -41
_diffrn_reflns_number 61789
_diffrn_reflns_theta_full 30.02
_diffrn_reflns_theta_max 30.02
_diffrn_reflns_theta_min 3.57
_exptl_absorpt_coefficient_mu 0.724
_exptl_absorpt_correction_T_max 0.82
_exptl_absorpt_correction_T_min 0.75
_exptl_absorpt_correction_type multi-scan
_exptl_absorpt_process_details
;
 ?
;
_exptl_crystal_colour Yellow
_exptl_crystal_density_diffrn 1.444
_exptl_crystal_density_method 'not measured'
_exptl_crystal_description Block
_exptl_crystal_F_000 2032
_exptl_crystal_size_max 0.35
_exptl_crystal_size_mid 0.30
_exptl_crystal_size_min 0.30
_refine_diff_density_max 1.445
_refine_diff_density_min -0.791
_refine_diff_density_rms 0.091
_refine_ls_extinction_method none
_refine_ls_goodness_of_fit_ref 1.031
_refine_ls_hydrogen_treatment constr
_refine_ls_matrix_type full
_refine_ls_number_parameters 267
_refine_ls_number_reflns 6559
_refine_ls_number_restraints 0
_refine_ls_restrained_S_all 1.031
_refine_ls_R_factor_all 0.0763
_refine_ls_R_factor_gt 0.0386
_refine_ls_shift/su_max 0.001
_refine_ls_shift/su_mean 0.000
_refine_ls_structure_factor_coef Fsqd
_refine_ls_weighting_details 'calc w=1/[\s^2^(Fo^2^)+(0.0453P)^2^+1.8912P] where P=(Fo^2^+2Fc^2^)/3'
_refine_ls_weighting_scheme calc
_refine_ls_wR_factor_gt 0.0840
_refine_ls_wR_factor_ref 0.0980
_reflns_number_gt 4295
_reflns_number_total 6559
_reflns_threshold_expression >2sigma(I)
_cod_data_source_file om700915t-file002.cif
_cod_data_source_block k06mkw21
_cod_depositor_comments
;
The following automatic conversions were performed:

'_symmetry_cell_setting' value 'Orthorhombic' changed to
'orthorhombic' according to
/home/saulius/struct/CIF-dictionaries/cif_core.dic dictionary named
'cif_core.dic' version 2.4.1 from
2010-06-29.

'_exptl_absorpt_correction_type' value 'Multi-Scan'
changed to 'multi-scan' according to
/home/saulius/struct/CIF-dictionaries/cif_core.dic dictionary named
'cif_core.dic' version 2.4.1 from 2010-06-29.

Automatic conversion script
Id: cif_fix_values 1715 2011-07-08 13:25:40Z adriana 
;
_cod_original_sg_symbol_H-M Pbca
_cod_database_code 4070660

loop_
_symmetry_equiv_pos_as_xyz
'x, y, z'
'-x+1/2, -y, z+1/2'
'x+1/2, -y+1/2, -z'
'-x, y+1/2, -z+1/2'
'-x, -y, -z'
'x-1/2, y, -z-1/2'
'-x-1/2, y-1/2, z'
'x, -y-1/2, z-1/2'

loop_
_atom_site_label
_atom_site_type_symbol
_atom_site_fract_x
_atom_site_fract_y
_atom_site_fract_z
_atom_site_U_iso_or_equiv
_atom_site_adp_type
_atom_site_occupancy
_atom_site_symmetry_multiplicity
_atom_site_calc_flag
_atom_site_refinement_flags
Ru1 Ru 0.03324(2) 0.210991(11) 0.123968(7) 0.02326(7) Uani 1 1 d .
O1 O 0.3597(2) 0.20102(15) 0.11152(9) 0.0607(7) Uani 1 1 d .
O2 O -0.0336(3) 0.03928(13) 0.15505(9) 0.0655(7) Uani 1 1 d .
O3 O -0.1513(2) 0.35914(12) 0.10220(7) 0.0449(5) Uani 1 1 d .
N1 N 0.1748(2) 0.32982(12) 0.19529(7) 0.0235(4) Uani 1 1 d .
N2 N 0.0486(2) 0.24306(13) 0.23163(7) 0.0243(4) Uani 1 1 d .
N3 N 0.0300(2) 0.15635(12) 0.01891(7) 0.0253(4) Uani 1 1 d .
N4 N -0.1833(2) 0.15432(12) 0.04733(7) 0.0228(4) Uani 1 1 d .
C1 C 0.2358(3) 0.20429(17) 0.11320(10) 0.0390(7) Uani 1 1 d .
C2 C -0.0159(4) 0.10622(18) 0.14601(11) 0.0410(7) Uani 1 1 d .
C3 C -0.0819(3) 0.30396(16) 0.11158(9) 0.0292(6) Uani 1 1 d .
C4 C 0.0876(3) 0.26491(15) 0.18832(8) 0.0227(5) Uani 1 1 d .
C5 C 0.1915(3) 0.34683(15) 0.24219(8) 0.0268(5) Uani 1 1 d .
C6 C 0.1120(3) 0.29189(15) 0.26466(8) 0.0277(5) Uani 1 1 d .
C7 C 0.2357(3) 0.38129(15) 0.15967(9) 0.0291(6) Uani 1 1 d .
H7A H 0.2359 0.3517 0.1303 0.035 Uiso 1 1 calc R
H7B H 0.3372 0.3939 0.1676 0.035 Uiso 1 1 calc R
C8 C 0.1528(3) 0.45903(16) 0.15361(10) 0.0374(7) Uani 1 1 d .
H8A H 0.1984 0.4912 0.1295 0.056 Uiso 1 1 calc R
H8B H 0.1536 0.4891 0.1825 0.056 Uiso 1 1 calc R
H8C H 0.0529 0.4470 0.1449 0.056 Uiso 1 1 calc R
C9 C 0.2859(3) 0.41184(18) 0.26035(10) 0.0374(7) Uani 1 1 d .
H9A H 0.2472 0.4641 0.2510 0.056 Uiso 1 1 calc R
H9B H 0.3838 0.4055 0.2481 0.056 Uiso 1 1 calc R
H9C H 0.2888 0.4088 0.2939 0.056 Uiso 1 1 calc R
C10 C 0.0936(4) 0.27994(19) 0.31498(9) 0.0415(7) Uani 1 1 d .
H10A H 0.1514 0.2338 0.3249 0.062 Uiso 1 1 calc R
H10B H -0.0085 0.2700 0.3218 0.062 Uiso 1 1 calc R
H10C H 0.1258 0.3281 0.3313 0.062 Uiso 1 1 calc R
C11 C -0.0446(3) 0.17529(17) 0.24364(9) 0.0319(6) Uani 1 1 d .
H11A H -0.1081 0.1624 0.2174 0.038 Uiso 1 1 calc R
H11B H -0.1068 0.1904 0.2699 0.038 Uiso 1 1 calc R
C12 C 0.0443(3) 0.10172(18) 0.25620(11) 0.0465(8) Uani 1 1 d .
H12A H -0.0206 0.0574 0.2641 0.070 Uiso 1 1 calc R
H12B H 0.1060 0.1142 0.2825 0.070 Uiso 1 1 calc R
H12C H 0.1046 0.0862 0.2301 0.070 Uiso 1 1 calc R
C13 C -0.0418(3) 0.17006(15) 0.05894(8) 0.0246(5) Uani 1 1 d .
C14 C -0.0617(3) 0.13086(16) -0.01613(8) 0.0282(6) Uani 1 1 d .
C15 C -0.1961(3) 0.13045(15) 0.00170(8) 0.0254(5) Uani 1 1 d .
C16 C 0.1874(3) 0.16274(17) 0.01222(9) 0.0310(6) Uani 1 1 d .
H16A H 0.2262 0.2062 0.0318 0.037 Uiso 1 1 calc R
H16B H 0.2082 0.1764 -0.0201 0.037 Uiso 1 1 calc R
C17 C 0.2599(3) 0.08513(18) 0.02422(11) 0.0412(7) Uani 1 1 d .
H17A H 0.3644 0.0904 0.0197 0.062 Uiso 1 1 calc R
H17B H 0.2226 0.0423 0.0045 0.062 Uiso 1 1 calc R
H17C H 0.2401 0.0719 0.0563 0.062 Uiso 1 1 calc R
C18 C -0.0100(3) 0.1088(2) -0.06272(10) 0.0428(7) Uani 1 1 d .
H18A H -0.0905 0.0870 -0.0806 0.064 Uiso 1 1 calc R
H18B H 0.0663 0.0682 -0.0602 0.064 Uiso 1 1 calc R
H18C H 0.0284 0.1565 -0.0781 0.064 Uiso 1 1 calc R
C19 C -0.3381(3) 0.11562(16) -0.02088(9) 0.0306(6) Uani 1 1 d .
H19A H -0.3222 0.0991 -0.0527 0.046 Uiso 1 1 calc R
H19B H -0.3957 0.1649 -0.0203 0.046 Uiso 1 1 calc R
H19C H -0.3897 0.0731 -0.0045 0.046 Uiso 1 1 calc R
C20 C -0.3072(3) 0.15819(16) 0.07818(9) 0.0289(6) Uani 1 1 d .
H20A H -0.3889 0.1842 0.0620 0.035 Uiso 1 1 calc R
H20B H -0.2821 0.1920 0.1049 0.035 Uiso 1 1 calc R
C21 C -0.3549(3) 0.07624(19) 0.09504(10) 0.0407(7) Uani 1 1 d .
H21A H -0.4382 0.0823 0.1155 0.061 Uiso 1 1 calc R
H21B H -0.2754 0.0507 0.1117 0.061 Uiso 1 1 calc R
H21C H -0.3820 0.0428 0.0688 0.061 Uiso 1 1 calc R

loop_
_atom_site_aniso_label
_atom_site_aniso_U_11
_atom_site_aniso_U_22
_atom_site_aniso_U_33
_atom_site_aniso_U_23
_atom_site_aniso_U_13
_atom_site_aniso_U_12
Ru1 0.02162(11) 0.02659(11) 0.02156(11) -0.00395(8) -0.00164(8) 0.00266(8)
O1 0.0252(11) 0.0841(18) 0.0728(16) -0.0447(14) -0.0066(11) 0.0095(11)
O2 0.102(2) 0.0300(12) 0.0644(17) 0.0060(11) -0.0271(15) -0.0071(12)
O3 0.0402(12) 0.0383(11) 0.0561(14) 0.0034(10) -0.0130(10) 0.0086(10)
N1 0.0248(11) 0.0247(10) 0.0210(10) -0.0005(8) -0.0003(8) 0.0011(9)
N2 0.0228(11) 0.0278(10) 0.0223(11) 0.0033(8) -0.0002(9) 0.0017(9)
N3 0.0201(10) 0.0312(11) 0.0246(11) -0.0041(9) 0.0026(9) 0.0011(9)
N4 0.0186(10) 0.0256(10) 0.0242(11) -0.0027(8) 0.0015(8) 0.0001(8)
C1 0.0261(14) 0.0492(18) 0.0416(17) -0.0229(13) -0.0038(12) 0.0077(13)
C2 0.0535(19) 0.0336(15) 0.0359(16) -0.0022(13) -0.0142(14) 0.0010(14)
C3 0.0271(13) 0.0364(15) 0.0240(13) -0.0015(10) -0.0013(11) -0.0009(11)
C4 0.0222(12) 0.0252(11) 0.0209(12) 0.0010(10) -0.0003(10) 0.0039(10)
C5 0.0248(13) 0.0308(13) 0.0247(13) -0.0038(10) -0.0023(10) 0.0054(10)
C6 0.0234(13) 0.0387(14) 0.0211(12) -0.0013(11) -0.0019(10) 0.0065(11)
C7 0.0289(14) 0.0317(14) 0.0266(13) 0.0015(11) 0.0053(11) -0.0034(11)
C8 0.0455(17) 0.0309(14) 0.0356(16) 0.0054(12) 0.0053(13) 0.0013(13)
C9 0.0354(16) 0.0396(16) 0.0373(17) -0.0117(13) -0.0062(13) -0.0005(13)
C10 0.0437(17) 0.058(2) 0.0225(14) 0.0034(13) -0.0004(13) 0.0061(15)
C11 0.0263(14) 0.0389(14) 0.0305(14) 0.0066(12) 0.0046(11) -0.0050(12)
C12 0.052(2) 0.0388(16) 0.0486(19) 0.0213(14) -0.0069(16) -0.0075(14)
C13 0.0220(12) 0.0276(12) 0.0241(12) -0.0041(10) 0.0011(10) 0.0022(10)
C14 0.0268(14) 0.0357(14) 0.0220(12) -0.0031(11) -0.0025(10) -0.0004(11)
C15 0.0251(12) 0.0291(13) 0.0222(12) -0.0006(10) -0.0023(10) -0.0003(11)
C16 0.0261(14) 0.0349(15) 0.0320(15) -0.0026(12) 0.0015(11) -0.0009(11)
C17 0.0344(16) 0.0385(16) 0.0506(19) -0.0080(14) -0.0024(14) 0.0043(13)
C18 0.0373(17) 0.065(2) 0.0266(15) -0.0081(14) 0.0024(12) -0.0025(14)
C19 0.0257(13) 0.0356(15) 0.0307(14) -0.0021(11) -0.0043(11) -0.0008(11)
C20 0.0214(12) 0.0337(14) 0.0315(14) -0.0029(11) 0.0049(11) -0.0001(10)
C21 0.0318(15) 0.0475(17) 0.0427(17) 0.0094(14) 0.0096(13) -0.0046(13)

loop_
_atom_type_symbol
_atom_type_description
_atom_type_scat_dispersion_real
_atom_type_scat_dispersion_imag
_atom_type_scat_source
C C 0.0033 0.0016 'International Tables Vol C Tables 4.2.6.8 and 6.1.1.4'
H H 0.0000 0.0000 'International Tables Vol C Tables 4.2.6.8 and 6.1.1.4'
O O 0.0106 0.0060 'International Tables Vol C Tables 4.2.6.8 and 6.1.1.4'
Ru Ru -1.2594 0.8363 'International Tables Vol C Tables 4.2.6.8 and 6.1.1.4'
N N 0.0061 0.0033 'International Tables Vol C Tables 4.2.6.8 and 6.1.1.4'

loop_
_geom_angle_atom_site_label_1
_geom_angle_atom_site_label_2
_geom_angle_atom_site_label_3
_geom_angle
C1 Ru1 C3 124.34(13)
C1 Ru1 C2 103.64(14)
C3 Ru1 C2 131.98(13)
C1 Ru1 C13 98.91(11)
C3 Ru1 C13 84.82(10)
C2 Ru1 C13 85.99(11)
C1 Ru1 C4 86.45(11)
C3 Ru1 C4 87.52(10)
C2 Ru1 C4 98.25(11)
C13 Ru1 C4 172.24(9)
C1 Ru1 H7A 56.1
C3 Ru1 H7A 74.2
C2 Ru1 H7A 146.9
C13 Ru1 H7A 120.4
C4 Ru1 H7A 58.2
C1 Ru1 H20A 144.5
C3 Ru1 H20A 60.2
C2 Ru1 H20A 80.3
C13 Ru1 H20A 45.7
C4 Ru1 H20A 128.4
H7A Ru1 H20A 132.0
C4 N1 C5 111.7(2)
C4 N1 C7 126.0(2)
C5 N1 C7 122.1(2)
C4 N2 C6 112.0(2)
C4 N2 C11 125.7(2)
C6 N2 C11 122.3(2)
C13 N3 C14 112.5(2)
C13 N3 C16 125.7(2)
C14 N3 C16 121.8(2)
C13 N4 C15 111.73(19)
C13 N4 C20 125.9(2)
C15 N4 C20 122.3(2)
O1 C1 Ru1 172.9(3)
O2 C2 Ru1 171.2(3)
O3 C3 Ru1 177.1(2)
N2 C4 N1 103.3(2)
N2 C4 Ru1 129.69(18)
N1 C4 Ru1 127.01(17)
C6 C5 N1 106.1(2)
C6 C5 C9 130.0(2)
N1 C5 C9 123.9(2)
C5 C6 N2 106.9(2)
C5 C6 C10 129.3(3)
N2 C6 C10 123.8(2)
N1 C7 C8 112.9(2)
N2 C11 C12 111.1(2)
N3 C13 N4 102.7(2)
N3 C13 Ru1 131.11(17)
N4 C13 Ru1 126.09(17)
C15 C14 N3 106.3(2)
C15 C14 C18 130.4(2)
N3 C14 C18 123.3(2)
C14 C15 N4 106.7(2)
C14 C15 C19 130.1(2)
N4 C15 C19 123.0(2)
N3 C16 C17 110.4(2)
N4 C20 C21 112.9(2)

loop_
_geom_bond_atom_site_label_1
_geom_bond_atom_site_label_2
_geom_bond_distance
Ru1 C1 1.905(3)
Ru1 C3 1.915(3)
Ru1 C2 1.916(3)
Ru1 C13 2.133(2)
Ru1 C4 2.142(2)
Ru1 H7A 3.0091
Ru1 H20A 4.3289
O1 C1 1.150(4)
O2 C2 1.158(3)
O3 C3 1.155(3)
N1 C4 1.365(3)
N1 C5 1.407(3)
N1 C7 1.461(3)
N2 C4 1.364(3)
N2 C6 1.392(3)
N2 C11 1.464(3)
N3 C13 1.364(3)
N3 C14 1.396(3)
N3 C16 1.474(3)
N4 C13 1.378(3)
N4 C15 1.395(3)
N4 C20 1.461(3)
C5 C6 1.345(4)
C5 C9 1.490(4)
C6 C10 1.492(4)
C7 C8 1.516(4)
C11 C12 1.522(4)
C14 C15 1.349(3)
C14 C18 1.488(4)
C15 C19 1.491(3)
C16 C17 1.499(4)
C20 C21 1.518(4)
